data_2211712
loop_
_publ_author_name
'Akella Sivaramakrishna'
'Hong Su'
'John R. Moss'

_publ_section_title
;
 <i>trans</i>-Bromohydridobis(triphenylphosphine)platinum(II)
;
_journal_coeditor_code AT2188
_journal_issue 1
_journal_name_full 'Acta Crystallographica Section E'
_journal_page_first m244
_journal_page_last m245
_journal_paper_doi 10.1107/S160053680605358X
_journal_volume 63
_journal_year 2007
_chemical_formula_iupac '[Pt Br H (C18 H15 P)2]'
_chemical_formula_moiety 'C36 H31 Br P2 Pt'
_chemical_formula_sum 'C36 H31 Br P2 Pt'
_chemical_formula_weight 800.55
_chemical_melting_point 474.0(10)
_chemical_name_systematic
;
trans-Bromohydridobis(triphenylphosphine)platinum(II)
;
_space_group_IT_number 15
_symmetry_cell_setting monoclinic
_symmetry_space_group_name_Hall '-C 2yc'
_symmetry_space_group_name_H-M 'C 1 2/c 1'
_atom_sites_solution_hydrogens geom
_atom_sites_solution_primary direct
_atom_sites_solution_secondary difmap
_audit_creation_method SHELXL97
_cell_angle_alpha 90.00
_cell_angle_beta 106.6180(10)
_cell_angle_gamma 90.00
_cell_formula_units_Z 4
_cell_length_a 15.2835(2)
_cell_length_b 9.52410(10)
_cell_length_c 22.5045(4)
_cell_measurement_temperature 173(2)
_cell_volume 3138.97(8)
_computing_cell_refinement 'DENZO-SMN (Otwinowski & Minor, 1997)'
_computing_data_collection 'COLLECT (Nonius, 2000)'
_computing_data_reduction DENZO-SMN
_computing_molecular_graphics 'X-SEED (Barbour, 2001)'
_computing_publication_material SHELXL97
_computing_structure_refinement 'SHELXL97 (Sheldrick, 1997)'
_computing_structure_solution 'SHELXS97 (Sheldrick, 1997)'
_diffrn_ambient_temperature 173(2)
_diffrn_measured_fraction_theta_full 0.995
_diffrn_measured_fraction_theta_max 0.995
_diffrn_measurement_device_type 'Nonius KappaCCD area-detector'
_diffrn_measurement_method '1.2\% \f and \w'
_diffrn_radiation_monochromator graphite
_diffrn_radiation_source 'fine-focus sealed tube'
_diffrn_radiation_type MoK\a
_diffrn_radiation_wavelength 0.71073
_diffrn_reflns_av_R_equivalents 0.0806
_diffrn_reflns_av_sigmaI/netI 0.0372
_diffrn_reflns_limit_h_max 18
_diffrn_reflns_limit_h_min -18
_diffrn_reflns_limit_k_max 11
_diffrn_reflns_limit_k_min -11
_diffrn_reflns_limit_l_max 27
_diffrn_reflns_limit_l_min -27
_diffrn_reflns_number 37736
_diffrn_reflns_theta_full 25.96
_diffrn_reflns_theta_max 25.96
_diffrn_reflns_theta_min 3.40
_diffrn_standards_decay_% 0
_diffrn_standards_number 0
_exptl_absorpt_coefficient_mu 5.869
_exptl_absorpt_correction_T_max 0.7991
_exptl_absorpt_correction_T_min 0.6510
_exptl_absorpt_correction_type empirical
_exptl_absorpt_process_details '(SADABS; Sheldrick, 2001)'
_exptl_crystal_colour colourless
_exptl_crystal_density_diffrn 1.694
_exptl_crystal_density_method 'not measured'
_exptl_crystal_description needle
_exptl_crystal_F_000 1560
_exptl_crystal_size_max 0.08
_exptl_crystal_size_mid 0.07
_exptl_crystal_size_min 0.04
_refine_diff_density_max 1.274
_refine_diff_density_min -1.209
_refine_ls_extinction_coef 0.00053(4)
_refine_ls_extinction_expression Fc^*^=kFc[1+0.001xFc^2^\l^3^/sin(2\q)]^-1/4^
_refine_ls_extinction_method 'SHELXL97 (Sheldrick, 1997)'
_refine_ls_goodness_of_fit_ref 1.070
_refine_ls_hydrogen_treatment constr
_refine_ls_matrix_type full
_refine_ls_number_parameters 183
_refine_ls_number_reflns 3048
_refine_ls_number_restraints 0
_refine_ls_restrained_S_all 1.070
_refine_ls_R_factor_all 0.0373
_refine_ls_R_factor_gt 0.0275
_refine_ls_shift/su_max 0.001
_refine_ls_shift/su_mean 0.000
_refine_ls_structure_factor_coef Fsqd
_refine_ls_weighting_details 'calc w = 1/[\s^2^(Fo^2^)+(0.0152P)^2^+11.9998P] where P=(Fo^2^+2Fc^2^)/3'
_refine_ls_weighting_scheme calc
_refine_ls_wR_factor_gt 0.0482
_refine_ls_wR_factor_ref 0.0510
_reflns_number_gt 2705
_reflns_number_total 3048
_reflns_threshold_expression I>2\s(I)
_cod_data_source_file at2188.cif
_cod_data_source_block I
_cod_depositor_comments
;
The following automatic conversions were performed:

'_chemical_melting_point' value '473--475' was changed to '474.0(10)'
- the average value was taken and precision was estimated.

Automatic conversion script
Id: cif_fix_values 1646 2011-03-28 12:23:43Z adriana 

The following automatic conversions were performed:

'_chemical_melting_point' value '473--475' was changed to '474.0(10)'
- the average value was taken and precision was estimated.

Automatic conversion script
Id: cif_fix_values 1715 2011-07-08 13:25:40Z adriana 
;
_cod_original_sg_symbol_H-M 'C 2/c'
_cod_database_code 2211712
_cod_database_fobs_code 2211712

loop_
_symmetry_equiv_pos_as_xyz
'x, y, z'
'-x, y, -z+1/2'
'x+1/2, y+1/2, z'
'-x+1/2, y+1/2, -z+1/2'
'-x, -y, -z'
'x, -y, z-1/2'
'-x+1/2, -y+1/2, -z'
'x+1/2, -y+1/2, z-1/2'

loop_
_atom_site_type_symbol
_atom_site_label
_atom_site_fract_x
_atom_site_fract_y
_atom_site_fract_z
_atom_site_U_iso_or_equiv
_atom_site_adp_type
_atom_site_calc_flag
_atom_site_refinement_flags
_atom_site_occupancy
Pt Pt1 0.0000 0.01637(2) 0.7500 0.01499(9) Uani d S 1
Br Br1 0.0000 -0.24853(6) 0.7500 0.03449(17) Uani d S 1
P P1 0.11219(6) 0.03558(9) 0.84173(4) 0.0140(2) Uani d . 1
C C7 0.1313(2) 0.2163(4) 0.87055(16) 0.0155(8) Uani d . 1
C C12 0.1362(3) 0.3214(4) 0.82916(18) 0.0206(9) Uani d . 1
H H12 0.1344 0.2974 0.7878 0.025 Uiso calc R 1
C C2 -0.0015(3) -0.0986(4) 0.90009(17) 0.0216(9) Uani d . 1
H H2 -0.0489 -0.0743 0.8640 0.026 Uiso calc R 1
C C6 0.1570(3) -0.1000(4) 0.95768(17) 0.0198(8) Uani d . 1
H H6 0.2187 -0.0769 0.9610 0.024 Uiso calc R 1
C C1 0.0882(2) -0.0625(4) 0.90455(16) 0.0154(8) Uani d . 1
C C4 0.0466(3) -0.2061(4) 1.00064(18) 0.0269(10) Uani d . 1
H H4 0.0323 -0.2555 1.0333 0.032 Uiso calc R 1
C C8 0.1358(3) 0.2530(4) 0.93120(18) 0.0223(9) Uani d . 1
H H8 0.1346 0.1820 0.9606 0.027 Uiso calc R 1
C C5 0.1358(3) -0.1705(4) 1.00553(18) 0.0236(9) Uani d . 1
H H5 0.1829 -0.1944 1.0419 0.028 Uiso calc R 1
C C9 0.1421(3) 0.3932(4) 0.9488(2) 0.0282(10) Uani d . 1
H H9 0.1442 0.4177 0.9901 0.034 Uiso calc R 1
C C3 -0.0222(3) -0.1697(4) 0.94788(19) 0.0289(10) Uani d . 1
H H3 -0.0838 -0.1936 0.9446 0.035 Uiso calc R 1
C C13 0.2250(2) -0.0249(4) 0.84063(15) 0.0167(8) Uani d . 1
C C10 0.1453(3) 0.4967(4) 0.90715(19) 0.0286(9) Uani d . 1
H H10 0.1486 0.5925 0.9194 0.034 Uiso calc R 1
C C11 0.1439(3) 0.4613(4) 0.8472(2) 0.0286(10) Uani d . 1
H H11 0.1481 0.5324 0.8186 0.034 Uiso calc R 1
C C18 0.2372(3) -0.1661(4) 0.82942(19) 0.0259(10) Uani d . 1
H H18 0.1868 -0.2287 0.8224 0.031 Uiso calc R 1
C C14 0.2997(3) 0.0649(4) 0.8499(2) 0.0292(10) Uani d . 1
H H14 0.2930 0.1619 0.8574 0.035 Uiso calc R 1
C C17 0.3213(3) -0.2163(4) 0.82838(19) 0.0280(10) Uani d . 1
H H17 0.3288 -0.3133 0.8212 0.034 Uiso calc R 1
C C16 0.3943(3) -0.1264(4) 0.83772(19) 0.0282(10) Uani d . 1
H H16 0.4522 -0.1612 0.8369 0.034 Uiso calc R 1
C C15 0.3835(3) 0.0132(5) 0.8481(2) 0.0360(11) Uani d . 1
H H15 0.4340 0.0752 0.8542 0.043 Uiso calc R 1
H H1 0.0000 0.1854 0.7500 0.015 Uiso d SR 1

loop_
_atom_site_aniso_label
_atom_site_aniso_U_11
_atom_site_aniso_U_22
_atom_site_aniso_U_33
_atom_site_aniso_U_12
_atom_site_aniso_U_13
_atom_site_aniso_U_23
Pt1 0.01540(12) 0.01460(13) 0.01317(12) 0.000 0.00123(8) 0.000
Br1 0.0440(4) 0.0169(3) 0.0312(4) 0.000 -0.0074(3) 0.000
P1 0.0142(5) 0.0144(5) 0.0125(5) 0.0004(4) 0.0023(4) 0.0001(4)
C7 0.0106(18) 0.0151(18) 0.020(2) 0.0009(15) 0.0028(16) 0.0013(16)
C12 0.024(2) 0.018(2) 0.016(2) 0.0000(16) 0.0009(17) -0.0009(16)
C2 0.020(2) 0.028(2) 0.016(2) -0.0023(17) 0.0038(17) -0.0014(17)
C6 0.020(2) 0.020(2) 0.020(2) 0.0008(16) 0.0064(17) 0.0006(16)
C1 0.018(2) 0.0125(17) 0.0154(19) -0.0010(15) 0.0044(16) -0.0028(14)
C4 0.037(3) 0.025(2) 0.022(2) -0.0045(19) 0.014(2) 0.0047(18)
C8 0.028(2) 0.019(2) 0.021(2) -0.0038(16) 0.0073(18) -0.0026(16)
C5 0.029(2) 0.023(2) 0.017(2) 0.0047(18) 0.0048(18) 0.0050(16)
C9 0.036(3) 0.024(2) 0.027(2) -0.0051(19) 0.012(2) -0.0097(18)
C3 0.027(2) 0.037(2) 0.024(2) -0.0137(19) 0.010(2) -0.0016(19)
C13 0.0176(19) 0.0220(19) 0.0092(17) 0.0030(16) 0.0018(14) 0.0026(15)
C10 0.029(2) 0.015(2) 0.040(3) -0.0067(18) 0.0069(19) -0.0074(19)
C11 0.029(2) 0.020(2) 0.031(2) -0.0041(17) 0.0008(19) 0.0062(18)
C18 0.026(2) 0.018(2) 0.034(3) 0.0017(17) 0.009(2) 0.0008(17)
C14 0.019(2) 0.024(2) 0.043(3) -0.0001(17) 0.007(2) -0.0056(19)
C17 0.029(2) 0.026(2) 0.031(2) 0.0096(19) 0.013(2) 0.0018(19)
C16 0.017(2) 0.044(3) 0.024(2) 0.0111(19) 0.0073(18) 0.0023(19)
C15 0.019(2) 0.036(3) 0.054(3) -0.003(2) 0.011(2) -0.007(2)

loop_
_atom_type_symbol
_atom_type_description
_atom_type_scat_dispersion_real
_atom_type_scat_dispersion_imag
_atom_type_scat_source
C C 0.0033 0.0016 'International Tables Vol C Tables 4.2.6.8 and 6.1.1.4'
H H 0.0000 0.0000 'International Tables Vol C Tables 4.2.6.8 and 6.1.1.4'
P P 0.1023 0.0942 'International Tables Vol C Tables 4.2.6.8 and 6.1.1.4'
Br Br -0.2901 2.4595 'International Tables Vol C Tables 4.2.6.8 and 6.1.1.4'
Pt Pt -1.7033 8.3905 'International Tables Vol C Tables 4.2.6.8 and 6.1.1.4'

loop_
_geom_angle_atom_site_label_1
_geom_angle_atom_site_label_2
_geom_angle_atom_site_label_3
_geom_angle_site_symmetry_1
_geom_angle_site_symmetry_3
_geom_angle
_geom_angle_publ_flag
P1 Pt1 P1 . 2_556 170.81(5) y
Br1 Pt1 H1 . . 180.0 y
P1 Pt1 Br1 . . 94.60(2) y
P1 Pt1 H1 . . 85.4 y
C1 P1 Pt1 . . 113.30(10) y
C7 P1 Pt1 . . 113.40(10) y
C13 P1 Pt1 . . 115.50(10) y
C1 P1 C13 . . 104.5(2) y
C1 P1 C7 . . 104.8(2) y
C13 P1 C7 . . 104.2(2) y
P1 Pt1 Br1 2_556 . 94.60(2) ?
P1 Pt1 H1 2_556 . 85.4 ?
C12 C7 C8 . . 118.8(3) ?
C12 C7 P1 . . 118.3(3) ?
C8 C7 P1 . . 122.7(3) ?
C7 C12 C11 . . 120.9(4) ?
C7 C12 H12 . . 119.6 ?
C11 C12 H12 . . 119.6 ?
C3 C2 C1 . . 120.4(4) ?
C3 C2 H2 . . 119.8 ?
C1 C2 H2 . . 119.8 ?
C5 C6 C1 . . 120.3(4) ?
C5 C6 H6 . . 119.8 ?
C1 C6 H6 . . 119.8 ?
C2 C1 C6 . . 119.0(3) ?
C2 C1 P1 . . 119.1(3) ?
C6 C1 P1 . . 121.9(3) ?
C5 C4 C3 . . 119.8(4) ?
C5 C4 H4 . . 120.1 ?
C3 C4 H4 . . 120.1 ?
C9 C8 C7 . . 120.0(4) ?
C9 C8 H8 . . 120.0 ?
C7 C8 H8 . . 120.0 ?
C4 C5 C6 . . 120.2(4) ?
C4 C5 H5 . . 119.9 ?
C6 C5 H5 . . 119.9 ?
C10 C9 C8 . . 120.7(4) ?
C10 C9 H9 . . 119.6 ?
C8 C9 H9 . . 119.6 ?
C2 C3 C4 . . 120.1(4) ?
C2 C3 H3 . . 119.9 ?
C4 C3 H3 . . 119.9 ?
C18 C13 C14 . . 118.3(4) ?
C18 C13 P1 . . 118.9(3) ?
C14 C13 P1 . . 122.8(3) ?
C9 C10 C11 . . 119.8(4) ?
C9 C10 H10 . . 120.1 ?
C11 C10 H10 . . 120.1 ?
C10 C11 C12 . . 119.7(4) ?
C10 C11 H11 . . 120.1 ?
C12 C11 H11 . . 120.1 ?
C17 C18 C13 . . 120.8(4) ?
C17 C18 H18 . . 119.6 ?
C13 C18 H18 . . 119.6 ?
C15 C14 C13 . . 120.2(4) ?
C15 C14 H14 . . 119.9 ?
C13 C14 H14 . . 119.9 ?
C16 C17 C18 . . 120.1(4) ?
C16 C17 H17 . . 119.9 ?
C18 C17 H17 . . 119.9 ?
C15 C16 C17 . . 119.9(4) ?
C15 C16 H16 . . 120.0 ?
C17 C16 H16 . . 120.0 ?
C16 C15 C14 . . 120.6(4) ?
C16 C15 H15 . . 119.7 ?
C14 C15 H15 . . 119.7 ?

loop_
_geom_bond_atom_site_label_1
_geom_bond_atom_site_label_2
_geom_bond_site_symmetry_2
_geom_bond_distance
_geom_bond_publ_flag
Pt1 P1 . 2.2827(9) y
Pt1 Br1 . 2.5229(6) y
Pt1 H1 . 1.610 y
P1 C1 . 1.817(4) y
P1 C7 . 1.833(4) y
P1 C13 . 1.825(4) y
Pt1 P1 2_556 2.2827(9) ?
C7 C12 . 1.384(5) ?
C7 C8 . 1.391(5) ?
C12 C11 . 1.388(5) ?
C12 H12 . 0.9500 ?
C2 C3 . 1.382(5) ?
C2 C1 . 1.388(5) ?
C2 H2 . 0.9500 ?
C6 C5 . 1.383(5) ?
C6 C1 . 1.394(5) ?
C6 H6 . 0.9500 ?
C4 C5 . 1.379(6) ?
C4 C3 . 1.387(6) ?
C4 H4 . 0.9500 ?
C8 C9 . 1.389(5) ?
C8 H8 . 0.9500 ?
C5 H5 . 0.9500 ?
C9 C10 . 1.370(6) ?
C9 H9 . 0.9500 ?
C3 H3 . 0.9500 ?
C13 C18 . 1.391(5) ?
C13 C14 . 1.393(5) ?
C10 C11 . 1.384(6) ?
C10 H10 . 0.9500 ?
C11 H11 . 0.9500 ?
C18 C17 . 1.378(6) ?
C18 H18 . 0.9500 ?
C14 C15 . 1.384(6) ?
C14 H14 . 0.9500 ?
C17 C16 . 1.375(6) ?
C17 H17 . 0.9500 ?
C16 C15 . 1.368(6) ?
C16 H16 . 0.9500 ?
C15 H15 . 0.9500 ?

loop_
_geom_torsion_atom_site_label_1
_geom_torsion_atom_site_label_2
_geom_torsion_atom_site_label_3
_geom_torsion_atom_site_label_4
_geom_torsion
Br1 Pt1 P1 C1 -53.40(13)
Br1 Pt1 P1 C13 67.11(13)
Br1 Pt1 P1 C7 -172.67(13)
C1 P1 C7 C12 -169.4(3)
C13 P1 C7 C12 81.1(3)
Pt1 P1 C7 C12 -45.3(3)
C1 P1 C7 C8 6.9(4)
C13 P1 C7 C8 -102.6(3)
Pt1 P1 C7 C8 131.0(3)
C8 C7 C12 C11 -1.2(6)
P1 C7 C12 C11 175.3(3)
C3 C2 C1 C6 0.5(6)
C3 C2 C1 P1 -178.2(3)
C5 C6 C1 C2 -0.8(5)
C5 C6 C1 P1 177.8(3)
C13 P1 C1 C2 -147.8(3)
C7 P1 C1 C2 102.9(3)
Pt1 P1 C1 C2 -21.3(3)
C13 P1 C1 C6 33.6(3)
C7 P1 C1 C6 -75.7(3)
Pt1 P1 C1 C6 160.1(3)
C12 C7 C8 C9 2.1(6)
P1 C7 C8 C9 -174.1(3)
C3 C4 C5 C6 -0.8(6)
C1 C6 C5 C4 1.0(6)
C7 C8 C9 C10 -1.0(6)
C1 C2 C3 C4 -0.3(6)
C5 C4 C3 C2 0.4(6)
C1 P1 C13 C18 61.1(3)
C7 P1 C13 C18 170.8(3)
Pt1 P1 C13 C18 -64.1(3)
C1 P1 C13 C14 -119.6(3)
C7 P1 C13 C14 -10.0(4)
Pt1 P1 C13 C14 115.2(3)
C8 C9 C10 C11 -1.1(6)
C9 C10 C11 C12 2.0(6)
C7 C12 C11 C10 -0.9(6)
C14 C13 C18 C17 0.9(6)
P1 C13 C18 C17 -179.8(3)
C18 C13 C14 C15 -0.3(6)
P1 C13 C14 C15 -179.6(3)
C13 C18 C17 C16 -0.8(6)
C18 C17 C16 C15 0.1(6)
C17 C16 C15 C14 0.5(7)
C13 C14 C15 C16 -0.4(7)
